data_4322023
loop_
_publ_author_name
'Manuela Schwach'
'Hans-Dieter Hausen'
'Wolfgang Kaim'

_publ_contact_author
;
       Prof.Dr.Wolfgang Kaim
       Institut f\"ur Anorganische Chemie
       Universit\"at Stuttgart             
       Pfaffenwaldring 55                  
       70569 Stuttgart                
       Bundesrepublik Deutschland
;
_publ_contact_author_fax '049 711 685-4241'
_publ_contact_author_phone '049 711 685-4170'
_publ_section_title
;
 The First Crystal Structure of a Metal-Stabilized Tetrazine Anion
 Radical: Formation of a Dicopper Complex through Self-Assembly in a
 Comproportionation Reaction
;
_journal_name_full 'Inorganic Chemistry'
_journal_page_first 2242
_journal_page_last 2243
_journal_paper_doi 10.1021/ic9814625
_journal_volume 38
_journal_year 1999
_chemical_formula_structural
;
[(Ph3P)2Cu(bptz)Cu(PPh3)2](BF4) with
 bptz= 3,6-bis(2-pyridyl)-1,2,4,5-tetrazine
;
_chemical_formula_sum 'C84 H68 B Cu2 F4 N6 P4'
_chemical_formula_weight 1499.21
_chemical_name_systematic
; 
 ? 
;
_space_group_IT_number 14
_symmetry_cell_setting monoclinic
_symmetry_space_group_name_Hall '-P 2ybc'
_symmetry_space_group_name_H-M 'P 1 21/c 1'
_atom_sites_solution_hydrogens geom
_atom_sites_solution_primary direct
_atom_sites_solution_secondary difmap
_audit_creation_method SHELXL
_cell_angle_alpha 90.00
_cell_angle_beta 112.076(5)
_cell_angle_gamma 90.00
_cell_formula_units_Z 2
_cell_length_a 15.5968(11)
_cell_length_b 16.7018(11)
_cell_length_c 15.5733(7)
_cell_measurement_reflns_used 49
_cell_measurement_temperature 173(2)
_cell_measurement_theta_max 12.5
_cell_measurement_theta_min 1.5
_cell_volume 3759.3(4)
_computing_cell_refinement 'Siemens XSCANS'
_computing_data_collection 'Siemens XSCANS'
_computing_data_reduction 'Siemens SHELXTL'
_computing_molecular_graphics 'Siemens SHELXTL'
_computing_publication_material 'Siemens SHELXTL'
_computing_structure_refinement 'SHELXL-93 (Sheldrick, 1993)'
_computing_structure_solution 'SHELXS-86 (Sheldrick, 1990)'
_diffrn_ambient_temperature 173(2)
_diffrn_measurement_device 'Siemens P4'
_diffrn_measurement_method omega-scans
_diffrn_radiation_monochromator graphite
_diffrn_radiation_source 'fine-focus sealed tube'
_diffrn_radiation_type MoK\a
_diffrn_radiation_wavelength 0.71073
_diffrn_reflns_av_R_equivalents 0.0429
_diffrn_reflns_av_sigmaI/netI 0.0610
_diffrn_reflns_limit_h_max 18
_diffrn_reflns_limit_h_min -19
_diffrn_reflns_limit_k_max 16
_diffrn_reflns_limit_k_min -21
_diffrn_reflns_limit_l_max 19
_diffrn_reflns_limit_l_min -17
_diffrn_reflns_number 6871
_diffrn_reflns_theta_max 25.00
_diffrn_reflns_theta_min 1.86
_diffrn_standards_interval_count 98
_diffrn_standards_number 2
_exptl_absorpt_coefficient_mu 0.710
_exptl_absorpt_correction_type not
_exptl_crystal_colour red
_exptl_crystal_density_diffrn 1.324
_exptl_crystal_description plates
_exptl_crystal_F_000 1546
_exptl_crystal_size_max 0.3
_exptl_crystal_size_mid 0.3
_exptl_crystal_size_min 0.15
_refine_diff_density_max 1.443
_refine_diff_density_min -0.469
_refine_diff_density_rms 0.103
_refine_ls_extinction_method none
_refine_ls_goodness_of_fit_all 1.062
_refine_ls_goodness_of_fit_obs 1.119
_refine_ls_matrix_type full
_refine_ls_number_parameters 453
_refine_ls_number_reflns 6346
_refine_ls_number_restraints 0
_refine_ls_restrained_S_all 1.104
_refine_ls_restrained_S_obs 1.119
_refine_ls_R_factor_all 0.0874
_refine_ls_R_factor_obs 0.0616
_refine_ls_shift/esd_max 0.027
_refine_ls_shift/esd_mean 0.001
_refine_ls_structure_factor_coef Fsqd
_refine_ls_weighting_details 'w=1/[\s^2^(Fo^2^)+(0.0986P)^2^+5.4357P] where P=(Fo^2^+2Fc^2^)/3'
_refine_ls_weighting_scheme calc
_refine_ls_wR_factor_all 0.1891
_refine_ls_wR_factor_obs 0.1653
_reflns_number_observed 4986
_reflns_number_total 6605
_reflns_observed_criterion >2sigma(I)
_cod_data_source_file ic9814625.cif
_cod_data_source_block cubf
_cod_depositor_comments
;
The following automatic conversions were performed:

'_refine_ls_weighting_scheme' value 'calc
w=1/[\s^2^(Fo^2^)+(0.0986P)^2^+5.4357P] where P=(Fo^2^+2Fc^2^)/3' was
changed to 'calc'. New tag '_refine_ls_weighting_details' was
created. The value of the new tag was set to
'w=1/[\s^2^(Fo^2^)+(0.0986P)^2^+5.4357P] where P=(Fo^2^+2Fc^2^)/3'.

Automatic conversion script
Id: cif_fix_values 3143 2015-03-26 13:38:13Z robertas 
;
_cod_database_code 4322023

loop_
_symmetry_equiv_pos_as_xyz
'x, y, z'
'-x, y+1/2, -z+1/2'
'-x, -y, -z'
'x, -y-1/2, z-1/2'

loop_
_atom_site_aniso_label
_atom_site_aniso_U_11
_atom_site_aniso_U_22
_atom_site_aniso_U_33
_atom_site_aniso_U_23
_atom_site_aniso_U_13
_atom_site_aniso_U_12
Cu 0.0242(3) 0.0251(3) 0.0273(3) -0.0002(2) 0.0101(2) -0.0033(2)
P1 0.0263(6) 0.0263(6) 0.0267(6) -0.0004(5) 0.0083(5) -0.0048(5)
C11 0.044(3) 0.029(2) 0.022(2) -0.001(2) 0.009(2) -0.005(2)
C12 0.046(3) 0.037(3) 0.042(3) 0.002(2) 0.001(2) -0.012(2)
C13 0.075(4) 0.031(3) 0.049(4) 0.001(3) 0.009(3) -0.020(3)
C14 0.090(5) 0.029(3) 0.048(4) 0.000(2) 0.021(3) 0.006(3)
C15 0.078(4) 0.037(3) 0.051(4) 0.008(3) 0.036(3) 0.014(3)
C16 0.054(3) 0.031(3) 0.037(3) 0.004(2) 0.026(2) 0.002(2)
C21 0.037(3) 0.027(2) 0.029(2) -0.002(2) 0.006(2) -0.003(2)
C22 0.041(3) 0.031(3) 0.035(3) 0.000(2) 0.012(2) -0.005(2)
C23 0.067(4) 0.043(3) 0.033(3) 0.000(2) 0.014(3) -0.003(3)
C24 0.064(4) 0.043(3) 0.035(3) -0.004(3) -0.001(3) 0.003(3)
C25 0.043(3) 0.049(3) 0.040(3) -0.004(3) -0.006(3) -0.007(3)
C26 0.039(3) 0.044(3) 0.041(3) 0.001(2) 0.007(2) -0.007(2)
C31 0.029(2) 0.032(2) 0.035(3) -0.005(2) 0.011(2) -0.010(2)
C32 0.038(3) 0.042(3) 0.054(3) -0.004(3) 0.023(3) -0.004(2)
C33 0.045(3) 0.056(4) 0.081(5) -0.016(3) 0.035(3) -0.006(3)
C34 0.061(4) 0.080(5) 0.058(4) -0.027(4) 0.041(3) -0.025(4)
C35 0.057(4) 0.081(5) 0.045(3) -0.001(3) 0.029(3) -0.013(3)
C36 0.045(3) 0.051(3) 0.037(3) 0.003(2) 0.019(2) -0.005(2)
P2 0.0281(6) 0.0247(6) 0.0247(6) -0.0012(5) 0.0108(5) -0.0016(4)
C41 0.031(2) 0.038(3) 0.030(3) -0.001(2) 0.011(2) 0.006(2)
C42 0.039(3) 0.052(3) 0.028(3) 0.003(2) 0.016(2) -0.002(2)
C43 0.050(3) 0.079(4) 0.031(3) 0.009(3) 0.021(3) 0.004(3)
C44 0.054(4) 0.096(5) 0.028(3) -0.004(3) 0.015(3) 0.022(4)
C45 0.082(5) 0.055(4) 0.041(3) -0.013(3) 0.019(3) 0.016(3)
C46 0.058(3) 0.039(3) 0.038(3) -0.008(2) 0.019(3) 0.000(2)
C51 0.031(2) 0.021(2) 0.029(2) -0.006(2) 0.013(2) -0.005(2)
C52 0.033(2) 0.032(2) 0.033(3) 0.000(2) 0.012(2) -0.002(2)
C53 0.041(3) 0.040(3) 0.035(3) 0.001(2) 0.020(2) -0.004(2)
C54 0.036(3) 0.037(3) 0.043(3) -0.011(2) 0.021(2) -0.012(2)
C55 0.033(3) 0.046(3) 0.036(3) -0.011(2) 0.004(2) -0.009(2)
C56 0.037(3) 0.032(2) 0.026(2) -0.003(2) 0.006(2) -0.006(2)
C61 0.026(2) 0.028(2) 0.036(3) 0.002(2) 0.013(2) -0.004(2)
C62 0.039(3) 0.034(3) 0.050(3) -0.001(2) 0.016(2) 0.003(2)
C63 0.037(3) 0.039(3) 0.072(4) 0.007(3) 0.014(3) 0.009(2)
C64 0.037(3) 0.049(3) 0.055(4) 0.013(3) -0.001(3) 0.000(3)
C65 0.046(3) 0.061(4) 0.037(3) 0.009(3) 0.002(3) 0.003(3)
C66 0.033(3) 0.045(3) 0.032(3) 0.000(2) 0.006(2) 0.002(2)
N1 0.028(2) 0.029(2) 0.028(2) 0.003(2) 0.009(2) -0.003(2)
C1 0.036(3) 0.043(3) 0.038(3) 0.011(2) 0.013(2) -0.004(2)
C2 0.046(3) 0.049(3) 0.034(3) 0.013(2) 0.005(2) -0.004(3)
C3 0.038(3) 0.048(3) 0.032(3) 0.008(2) 0.002(2) 0.003(2)
C4 0.030(2) 0.040(3) 0.040(3) 0.004(2) 0.010(2) 0.000(2)
C5 0.028(2) 0.024(2) 0.029(2) -0.001(2) 0.009(2) -0.001(2)
C6 0.026(2) 0.025(2) 0.024(2) -0.003(2) 0.011(2) 0.000(2)
N2 0.024(2) 0.028(2) 0.023(2) -0.002(2) 0.011(2) -0.0024(15)
N3 0.025(2) 0.031(2) 0.024(2) -0.001(2) 0.010(2) 0.000(2)

loop_
_atom_site_label
_atom_site_type_symbol
_atom_site_fract_x
_atom_site_fract_y
_atom_site_fract_z
_atom_site_U_iso_or_equiv
_atom_site_thermal_displace_type
_atom_site_occupancy
_atom_site_calc_flag
_atom_site_refinement_flags
_atom_site_disorder_group
Cu Cu 0.35131(4) 0.94482(3) 0.59998(4) 0.0254(2) Uani 1 d . .
P1 P 0.23513(8) 0.85884(7) 0.55438(8) 0.0269(3) Uani 1 d . .
C11 C 0.2642(3) 0.7524(3) 0.5574(3) 0.0326(10) Uani 1 d . .
C12 C 0.2013(4) 0.6914(3) 0.5478(4) 0.0460(14) Uani 1 d . .
H12A H 0.1407(4) 0.7034(3) 0.5446(4) 0.055 Uiso 1 calc R .
C13 C 0.2271(5) 0.6122(3) 0.5426(4) 0.056(2) Uani 1 d . .
H13A H 0.1844(5) 0.5702(3) 0.5374(4) 0.067 Uiso 1 calc R .
C14 C 0.3141(5) 0.5947(3) 0.5451(4) 0.057(2) Uani 1 d . .
H14A H 0.3309(5) 0.5406(3) 0.5402(4) 0.069 Uiso 1 calc R .
C15 C 0.3759(5) 0.6540(3) 0.5543(4) 0.0519(15) Uani 1 d . .
H15A H 0.4359(5) 0.6415(3) 0.5557(4) 0.062 Uiso 1 calc R .
C16 C 0.3524(4) 0.7331(3) 0.5619(4) 0.0384(12) Uani 1 d . .
H16A H 0.3968(4) 0.7742(3) 0.5701(4) 0.046 Uiso 1 calc R .
C21 C 0.1528(3) 0.8681(3) 0.4344(3) 0.0327(10) Uani 1 d . .
C22 C 0.1872(4) 0.8948(3) 0.3696(3) 0.0364(11) Uani 1 d . .
H22A H 0.2499(4) 0.9112(3) 0.3886(3) 0.044 Uiso 1 calc R .
C23 C 0.1294(4) 0.8974(3) 0.2765(4) 0.0487(14) Uani 1 d . .
H23A H 0.1529(4) 0.9158(3) 0.2319(4) 0.058 Uiso 1 calc R .
C24 C 0.0390(4) 0.8737(3) 0.2485(4) 0.053(2) Uani 1 d . .
H24A H 0.0001(4) 0.8759(3) 0.1847(4) 0.064 Uiso 1 calc R .
C25 C 0.0041(4) 0.8464(3) 0.3129(4) 0.0500(15) Uani 1 d . .
H25A H -0.0587(4) 0.8300(3) 0.2935(4) 0.060 Uiso 1 calc R .
C26 C 0.0612(4) 0.8433(3) 0.4055(4) 0.0435(13) Uani 1 d . .
H26A H 0.0377(4) 0.8241(3) 0.4498(4) 0.052 Uiso 1 calc R .
C31 C 0.1680(3) 0.8682(3) 0.6275(3) 0.0325(10) Uani 1 d . .
C32 C 0.1057(4) 0.9306(3) 0.6133(4) 0.0430(13) Uani 1 d . .
H32A H 0.0894(4) 0.9624(3) 0.5589(4) 0.052 Uiso 1 calc R .
C33 C 0.0670(4) 0.9467(4) 0.6785(5) 0.057(2) Uani 1 d . .
H33A H 0.0233(4) 0.9888(4) 0.6679(5) 0.068 Uiso 1 calc R .
C34 C 0.0915(5) 0.9019(4) 0.7585(5) 0.061(2) Uani 1 d . .
H34A H 0.0655(5) 0.9137(4) 0.8033(5) 0.073 Uiso 1 calc R .
C35 C 0.1534(4) 0.8404(4) 0.7733(4) 0.058(2) Uani 1 d . .
H35A H 0.1702(4) 0.8094(4) 0.8283(4) 0.070 Uiso 1 calc R .
C36 C 0.1915(4) 0.8233(3) 0.7088(4) 0.0430(12) Uani 1 d . .
H36A H 0.2343(4) 0.7805(3) 0.7197(4) 0.052 Uiso 1 calc R .
P2 P 0.32672(8) 1.07358(7) 0.63525(8) 0.0256(3) Uani 1 d . .
C41 C 0.3122(3) 1.1039(3) 0.7415(3) 0.0334(11) Uani 1 d . .
C42 C 0.2738(3) 1.0503(3) 0.7838(3) 0.0386(12) Uani 1 d . .
H42A H 0.2627(3) 0.9966(3) 0.7624(3) 0.046 Uiso 1 calc R .
C43 C 0.2510(4) 1.0753(4) 0.8592(4) 0.0521(15) Uani 1 d . .
H43A H 0.2249(4) 1.0383(4) 0.8890(4) 0.062 Uiso 1 calc R .
C44 C 0.2665(4) 1.1531(5) 0.8893(4) 0.060(2) Uani 1 d . .
H44A H 0.2495(4) 1.1705(5) 0.9388(4) 0.072 Uiso 1 calc R .
C45 C 0.3070(5) 1.2063(4) 0.8477(4) 0.060(2) Uani 1 d . .
H45A H 0.3189(5) 1.2597(4) 0.8700(4) 0.072 Uiso 1 calc R .
C46 C 0.3303(4) 1.1830(3) 0.7740(4) 0.0448(13) Uani 1 d . .
H46A H 0.3581(4) 1.2199(3) 0.7458(4) 0.054 Uiso 1 calc R .
C51 C 0.4265(3) 1.1316(3) 0.6375(3) 0.0268(9) Uani 1 d . .
C52 C 0.4240(3) 1.1778(3) 0.5623(3) 0.0328(10) Uani 1 d . .
H52A H 0.3671(3) 1.1849(3) 0.5113(3) 0.039 Uiso 1 calc R .
C53 C 0.5037(3) 1.2138(3) 0.5610(4) 0.0371(11) Uani 1 d . .
H53A H 0.5007(3) 1.2461(3) 0.5097(4) 0.044 Uiso 1 calc R .
C54 C 0.5877(3) 1.2029(3) 0.6340(4) 0.0366(11) Uani 1 d . .
H54A H 0.6426(3) 1.2265(3) 0.6325(4) 0.044 Uiso 1 calc R .
C55 C 0.5905(3) 1.1572(3) 0.7091(4) 0.0409(12) Uani 1 d . .
H55A H 0.6476(3) 1.1499(3) 0.7598(4) 0.049 Uiso 1 calc R .
C56 C 0.5113(3) 1.1220(3) 0.7111(3) 0.0333(11) Uani 1 d . .
H56A H 0.5145(3) 1.0909(3) 0.7633(3) 0.040 Uiso 1 calc R .
C61 C 0.2313(3) 1.1224(3) 0.5430(3) 0.0301(10) Uani 1 d . .
C62 C 0.1795(4) 1.1855(3) 0.5566(4) 0.0413(12) Uani 1 d . .
H62A H 0.1902(4) 1.2038(3) 0.6175(4) 0.050 Uiso 1 calc R .
C63 C 0.1121(4) 1.2217(3) 0.4809(5) 0.0512(15) Uani 1 d . .
H63A H 0.0770(4) 1.2651(3) 0.4899(5) 0.061 Uiso 1 calc R .
C64 C 0.0964(4) 1.1945(4) 0.3925(4) 0.0522(15) Uani 1 d . .
H64A H 0.0501(4) 1.2194(4) 0.3409(4) 0.063 Uiso 1 calc R .
C65 C 0.1463(4) 1.1324(4) 0.3782(4) 0.0516(15) Uani 1 d . .
H65A H 0.1349(4) 1.1143(4) 0.3170(4) 0.062 Uiso 1 calc R .
C66 C 0.2135(3) 1.0959(3) 0.4530(3) 0.0384(12) Uani 1 d . .
H66A H 0.2478(3) 1.0523(3) 0.4431(3) 0.046 Uiso 1 calc R .
N1 N 0.4796(3) 0.9127(2) 0.6987(3) 0.0289(8) Uani 1 d . .
C1 C 0.4990(3) 0.8831(3) 0.7838(3) 0.0392(12) Uani 1 d . .
H1A H 0.4493(3) 0.8677(3) 0.8013(3) 0.047 Uiso 1 calc R .
C2 C 0.5887(4) 0.8740(3) 0.8472(4) 0.0461(13) Uani 1 d . .
H2A H 0.5999(4) 0.8532(3) 0.9073(4) 0.055 Uiso 1 calc R .
C3 C 0.6612(4) 0.8955(3) 0.8222(4) 0.0428(13) Uani 1 d . .
H3A H 0.7232(4) 0.8894(3) 0.8646(4) 0.051 Uiso 1 calc R .
C4 C 0.6428(3) 0.9262(3) 0.7348(4) 0.0373(11) Uani 1 d . .
H4A H 0.6919(3) 0.9418(3) 0.7163(4) 0.045 Uiso 1 calc R .
C5 C 0.5511(3) 0.9337(3) 0.6742(3) 0.0273(9) Uani 1 d . .
C6 C 0.5253(3) 0.9688(3) 0.5807(3) 0.0247(9) Uani 1 d . .
N2 N 0.4346(2) 0.9689(2) 0.5294(2) 0.0247(8) Uani 1 d . .
N3 N 0.4066(2) 1.0029(2) 0.4414(2) 0.0262(8) Uani 1 d . .
F1 F 0.1189(5) 0.4262(4) 0.5223(5) 0.055(2) Uiso 0.50 d P .
F2 F 0.0942(7) 0.3884(7) 0.6246(8) 0.106(3) Uiso 0.50 d P .
F3 F -0.0130(9) 0.3950(8) 0.4920(9) 0.130(4) Uiso 0.50 d P .
F4 F 0.0400(8) 0.4992(7) 0.5802(8) 0.116(3) Uiso 0.50 d P .
B B 0.0775(12) 0.4226(10) 0.5574(13) 0.066(4) Uiso 0.50 d P .

loop_
_atom_type_symbol
_atom_type_description
_atom_type_scat_dispersion_real
_atom_type_scat_dispersion_imag
_atom_type_scat_source
C C 0.0033 0.0016 'International Tables Vol C Tables 4.2.6.8 and 6.1.1.4'
H H 0.0000 0.0000 'International Tables Vol C Tables 4.2.6.8 and 6.1.1.4'
B B 0.0013 0.0007 'International Tables Vol C Tables 4.2.6.8 and 6.1.1.4'
N N 0.0061 0.0033 'International Tables Vol C Tables 4.2.6.8 and 6.1.1.4'
F F 0.0171 0.0103 'International Tables Vol C Tables 4.2.6.8 and 6.1.1.4'
P P 0.1023 0.0942 'International Tables Vol C Tables 4.2.6.8 and 6.1.1.4'
Cu Cu 0.3201 1.2651 'International Tables Vol C Tables 4.2.6.8 and 6.1.1.4'

loop_
_geom_angle_atom_site_label_1
_geom_angle_atom_site_label_2
_geom_angle_atom_site_label_3
_geom_angle
_geom_angle_site_symmetry_1
_geom_angle_site_symmetry_3
_geom_angle_publ_flag
N2 Cu N1 79.54(14) . . ?
N2 Cu P1 124.64(11) . . ?
N1 Cu P1 120.90(11) . . ?
N2 Cu P2 98.20(11) . . ?
N1 Cu P2 105.44(11) . . ?
P1 Cu P2 119.80(5) . . ?
C31 P1 C11 105.2(2) . . ?
C31 P1 C21 106.5(2) . . ?
C11 P1 C21 100.4(2) . . ?
C31 P1 Cu 109.75(15) . . ?
C11 P1 Cu 117.2(2) . . ?
C21 P1 Cu 116.6(2) . . ?
C12 C11 C16 118.8(5) . . ?
C12 C11 P1 123.7(4) . . ?
C16 C11 P1 117.2(4) . . ?
C11 C12 C13 119.9(6) . . ?
C14 C13 C12 120.3(5) . . ?
C15 C14 C13 120.2(5) . . ?
C14 C15 C16 120.4(6) . . ?
C15 C16 C11 120.4(5) . . ?
C22 C21 C26 119.6(5) . . ?
C22 C21 P1 117.1(4) . . ?
C26 C21 P1 123.1(4) . . ?
C21 C22 C23 119.6(5) . . ?
C24 C23 C22 120.7(5) . . ?
C23 C24 C25 120.1(5) . . ?
C26 C25 C24 119.5(5) . . ?
C25 C26 C21 120.5(5) . . ?
C32 C31 C36 118.5(5) . . ?
C32 C31 P1 119.9(4) . . ?
C36 C31 P1 120.3(4) . . ?
C31 C32 C33 120.0(6) . . ?
C34 C33 C32 120.5(6) . . ?
C35 C34 C33 119.9(6) . . ?
C34 C35 C36 120.3(6) . . ?
C35 C36 C31 120.9(6) . . ?
C51 P2 C41 103.4(2) . . ?
C51 P2 C61 102.4(2) . . ?
C41 P2 C61 104.3(2) . . ?
C51 P2 Cu 106.60(14) . . ?
C41 P2 Cu 124.6(2) . . ?
C61 P2 Cu 113.1(2) . . ?
C42 C41 C46 120.3(5) . . ?
C42 C41 P2 118.6(4) . . ?
C46 C41 P2 120.7(4) . . ?
C41 C42 C43 119.8(5) . . ?
C44 C43 C42 119.7(6) . . ?
C43 C44 C45 120.1(5) . . ?
C46 C45 C44 121.1(6) . . ?
C45 C46 C41 118.9(6) . . ?
C52 C51 C56 118.2(4) . . ?
C52 C51 P2 121.7(3) . . ?
C56 C51 P2 119.6(3) . . ?
C53 C52 C51 120.8(4) . . ?
C54 C53 C52 120.4(5) . . ?
C55 C54 C53 119.0(4) . . ?
C56 C55 C54 120.7(5) . . ?
C55 C56 C51 120.9(5) . . ?
C62 C61 C66 119.0(5) . . ?
C62 C61 P2 124.6(4) . . ?
C66 C61 P2 116.4(4) . . ?
C63 C62 C61 119.9(5) . . ?
C64 C63 C62 119.8(5) . . ?
C65 C64 C63 120.9(5) . . ?
C64 C65 C66 119.7(6) . . ?
C65 C66 C61 120.6(5) . . ?
C1 N1 C5 118.1(4) . . ?
C1 N1 Cu 128.5(3) . . ?
C5 N1 Cu 112.9(3) . . ?
N1 C1 C2 122.7(5) . . ?
C3 C2 C1 119.1(5) . . ?
C2 C3 C4 119.3(5) . . ?
C3 C4 C5 118.8(5) . . ?
N1 C5 C4 122.0(4) . . ?
N1 C5 C6 115.6(4) . . ?
C4 C5 C6 122.3(4) . . ?
N3 C6 N2 128.2(4) 3_676 . ?
N3 C6 C5 116.7(4) 3_676 . ?
N2 C6 C5 115.1(4) . . ?
C6 N2 N3 117.2(3) . . ?
C6 N2 Cu 115.1(3) . . ?
N3 N2 Cu 125.8(3) . . ?
C6 N3 N2 114.6(3) 3_676 . ?
F1 B F2 124.7(19) . . ?
F1 B F3 107.0(16) . . ?
F2 B F3 107.9(16) . . ?
F1 B F4 118.0(16) . . ?
F2 B F4 100.6(15) . . ?
F3 B F4 94.1(12) . . ?

loop_
_geom_bond_atom_site_label_1
_geom_bond_atom_site_label_2
_geom_bond_distance
_geom_bond_site_symmetry_2
_geom_bond_publ_flag
Cu N2 2.032(3) . ?
Cu N1 2.084(4) . ?
Cu P1 2.2097(12) . ?
Cu P2 2.2873(12) . ?
P1 C31 1.820(5) . ?
P1 C11 1.831(5) . ?
P1 C21 1.833(5) . ?
C11 C12 1.383(7) . ?
C11 C16 1.389(7) . ?
C12 C13 1.392(8) . ?
C13 C14 1.375(9) . ?
C14 C15 1.352(9) . ?
C15 C16 1.387(7) . ?
C21 C22 1.382(7) . ?
C21 C26 1.390(7) . ?
C22 C23 1.391(7) . ?
C23 C24 1.368(8) . ?
C24 C25 1.386(9) . ?
C25 C26 1.382(7) . ?
C31 C32 1.385(7) . ?
C31 C36 1.397(7) . ?
C32 C33 1.389(8) . ?
C33 C34 1.378(10) . ?
C34 C35 1.368(9) . ?
C35 C36 1.375(8) . ?
P2 C51 1.822(4) . ?
P2 C41 1.824(5) . ?
P2 C61 1.827(5) . ?
C41 C42 1.375(7) . ?
C41 C46 1.405(7) . ?
C42 C43 1.412(7) . ?
C43 C44 1.372(9) . ?
C44 C45 1.384(10) . ?
C45 C46 1.384(8) . ?
C51 C52 1.391(6) . ?
C51 C56 1.396(6) . ?
C52 C53 1.388(7) . ?
C53 C54 1.387(7) . ?
C54 C55 1.384(7) . ?
C55 C56 1.379(7) . ?
C61 C62 1.391(7) . ?
C61 C66 1.395(7) . ?
C62 C63 1.388(8) . ?
C63 C64 1.382(9) . ?
C64 C65 1.364(9) . ?
C65 C66 1.382(7) . ?
N1 C1 1.337(6) . ?
N1 C5 1.355(6) . ?
C1 C2 1.384(7) . ?
C2 C3 1.375(8) . ?
C3 C4 1.380(7) . ?
C4 C5 1.392(6) . ?
C5 C6 1.478(6) . ?
C6 N3 1.320(5) 3_676 ?
C6 N2 1.338(5) . ?
N2 N3 1.394(5) . ?
N3 C6 1.320(5) 3_676 ?
F1 B 0.99(2) . ?
F2 B 1.13(2) . ?
F3 B 1.47(2) . ?
F4 B 1.50(2) . ?
